data_7011458
loop_
_publ_author_name
'Hayley A. Burkill'
'Ram\'on Vilar'
'Andrew J. P. White'
'David J. Williams'

_publ_section_title
;
 Synthesis and structural characterisation of the novel iron helicate
 [Fe2(\m-L)4(\m-Cl)2][FeCl4]2 and metalla-macrocycle
 [Fe2(\m-L)2(THF)4Cl2][FeCl4]2{L
 =N,N'-di(n-butylcarbamoyl)pyridine-2,6-dicarboxamide}
;
_journal_issue 6
_journal_name_full 'J. Chem. Soc., Dalton Trans.'
_journal_page_first 837
_journal_page_last 839
_journal_paper_doi 10.1039/b200191h
_journal_year 2002
_chemical_formula_sum 'C72 H108 Cl10 Fe4 N20 O17'
_chemical_formula_weight 2103.68
_chemical_name_systematic
; 
? 
;
_space_group_IT_number 2
_symmetry_cell_setting triclinic
_symmetry_space_group_name_Hall '-P 1'
_symmetry_space_group_name_H-M 'P -1'
_atom_sites_solution_hydrogens geom
_atom_sites_solution_primary direct
_atom_sites_solution_secondary difmap
_audit_creation_method SHELXL
_cell_angle_alpha 74.641(10)
_cell_angle_beta 72.614(7)
_cell_angle_gamma 86.625(8)
_cell_formula_units_Z 2
_cell_length_a 15.2292(14)
_cell_length_b 17.919(2)
_cell_length_c 19.795(2)
_cell_measurement_reflns_used 30
_cell_measurement_temperature 293(2)
_cell_measurement_theta_max 12.51
_cell_measurement_theta_min 5.25
_cell_volume 4969.8(9)
_computing_cell_refinement 'Siemens XSCANS'
_computing_data_collection 'Siemens XSCANS'
_computing_data_reduction 'Siemens SHELXTL'
_computing_molecular_graphics 'Siemens SHELXTL'
_computing_publication_material 'Siemens SHELXTL'
_computing_structure_refinement 'SHELXL-93 (Sheldrick, 1993)'
_computing_structure_solution 'SHELXS-86 (Sheldrick, 1990)'
_diffrn_ambient_temperature 293(2)
_diffrn_measurement_device 'Siemens P4'
_diffrn_measurement_method '\w scans'
_diffrn_radiation_monochromator graphite
_diffrn_radiation_source 'fine-focus sealed tube'
_diffrn_radiation_type MoK\a
_diffrn_radiation_wavelength 0.71073
_diffrn_reflns_av_R_equivalents 0.0444
_diffrn_reflns_av_sigmaI/netI 0.1023
_diffrn_reflns_limit_h_max 16
_diffrn_reflns_limit_h_min 0
_diffrn_reflns_limit_k_max 18
_diffrn_reflns_limit_k_min -18
_diffrn_reflns_limit_l_max 21
_diffrn_reflns_limit_l_min -20
_diffrn_reflns_number 13397
_diffrn_reflns_theta_max 22.50
_diffrn_reflns_theta_min 1.75
_diffrn_standards_decay_% 20.68
_diffrn_standards_interval_count 97
_diffrn_standards_number 3
_exptl_absorpt_coefficient_mu 0.909
_exptl_absorpt_correction_type none
_exptl_crystal_colour 'Light green'
_exptl_crystal_density_diffrn 1.406
_exptl_crystal_description 'prismatic needles'
_exptl_crystal_F_000 2180
_exptl_crystal_size_max 0.87
_exptl_crystal_size_mid 0.33
_exptl_crystal_size_min 0.33
_refine_diff_density_max 0.559
_refine_diff_density_min -0.375
_refine_diff_density_rms 0.068
_refine_ls_extinction_method none
_refine_ls_goodness_of_fit_all 1.026
_refine_ls_goodness_of_fit_obs 1.160
_refine_ls_matrix_type fullcycle
_refine_ls_number_parameters 1208
_refine_ls_number_reflns 10851
_refine_ls_number_restraints 878
_refine_ls_restrained_S_all 1.182
_refine_ls_restrained_S_obs 1.333
_refine_ls_R_factor_all 0.1478
_refine_ls_R_factor_obs 0.0688
_refine_ls_shift/esd_max 0.003
_refine_ls_shift/esd_mean 0.000
_refine_ls_structure_factor_coef Fsqd
_refine_ls_weighting_details 'w=1/[\s^2^(Fo^2^)+(0.0862P)^2^+0.0000P] where P=(Fo^2^+2Fc^2^)/3'
_refine_ls_weighting_scheme calc
_refine_ls_wR_factor_all 0.2019
_refine_ls_wR_factor_obs 0.1530
_reflns_number_observed 6824
_reflns_number_total 12793
_reflns_observed_criterion >2sigma(I)
_cod_data_source_file b200191h.txt
_cod_data_source_block RV0111
_cod_depositor_comments
;
The following automatic conversions were performed:
'_symmetry_cell_setting' value 'Triclinic' changed to 'triclinic'
according to '/home/saulius/struct/CIF-dictionaries/cif_core.dic'
dictionary named 'cif_core.dic' version 2.4.1 from 2010-06-29.

Automatic conversion script
Id: cif_fix_enum 1527 2010-12-29 10:47:43Z saulius 

The following automatic conversions were performed:

'_refine_ls_weighting_scheme' value 'calc
w=1/[\s^2^(Fo^2^)+(0.0862P)^2^+0.0000P] where P=(Fo^2^+2Fc^2^)/3' was
changed to 'calc'. New tag '_refine_ls_weighting_details' was
created. The value of the new tag was set to
'w=1/[\s^2^(Fo^2^)+(0.0862P)^2^+0.0000P] where P=(Fo^2^+2Fc^2^)/3'.

Automatic conversion script
Id: cif_fix_values 3143 2015-03-26 13:38:13Z robertas 
;
_cod_original_sg_symbol_H-M P-1
_cod_original_formula_sum 'C72 H108 N20 O17 Cl10 Fe4'
_cod_database_code 7011458

loop_
_symmetry_equiv_pos_as_xyz
'x, y, z'
'-x, -y, -z'

loop_
_atom_site_aniso_label
_atom_site_aniso_U_11
_atom_site_aniso_U_22
_atom_site_aniso_U_33
_atom_site_aniso_U_23
_atom_site_aniso_U_13
_atom_site_aniso_U_12
Fe1 0.0469(8) 0.0457(7) 0.0392(7) -0.0174(5) -0.0142(6) 0.0083(6)
Fe2 0.0439(8) 0.0434(7) 0.0447(7) -0.0164(6) -0.0125(6) 0.0082(6)
Cl1 0.0484(13) 0.0466(12) 0.0408(11) -0.0171(9) -0.0113(10) 0.0071(10)
Cl2 0.0469(13) 0.0505(13) 0.0420(11) -0.0162(9) -0.0123(10) 0.0097(10)
N1A 0.053(5) 0.070(6) 0.048(4) -0.017(4) -0.012(4) 0.000(5)
C2A 0.047(6) 0.080(7) 0.046(5) -0.013(5) -0.016(5) 0.008(6)
C3A 0.054(7) 0.098(9) 0.084(8) -0.019(7) -0.021(6) 0.008(7)
C4A 0.048(7) 0.119(11) 0.087(8) -0.020(8) -0.006(6) -0.012(8)
C5A 0.052(7) 0.080(8) 0.086(8) -0.016(6) -0.013(6) -0.009(6)
C6A 0.058(7) 0.072(7) 0.049(5) -0.016(5) -0.006(5) -0.014(6)
C7A 0.055(7) 0.068(7) 0.055(6) -0.013(5) -0.027(5) 0.012(6)
O7A 0.065(5) 0.082(5) 0.088(5) -0.011(4) -0.026(4) 0.020(4)
N8A 0.037(5) 0.059(5) 0.061(5) -0.014(4) -0.015(4) 0.016(4)
C9A 0.048(6) 0.058(6) 0.047(5) -0.015(4) -0.022(5) 0.011(5)
O9A 0.052(4) 0.054(4) 0.041(3) -0.011(3) -0.015(3) 0.012(3)
N10A 0.055(6) 0.059(6) 0.072(5) -0.018(4) -0.020(5) 0.014(5)
C11A 0.063(7) 0.052(6) 0.081(7) -0.025(5) -0.027(6) 0.017(5)
C12A 0.050(6) 0.060(6) 0.064(6) -0.017(5) -0.018(5) 0.009(5)
C13A 0.072(7) 0.064(7) 0.077(7) -0.015(5) -0.029(6) -0.001(6)
C14A 0.087(9) 0.081(8) 0.083(8) -0.010(6) -0.029(7) 0.004(7)
C15A 0.069(8) 0.064(7) 0.061(6) -0.011(6) -0.011(6) -0.005(6)
O15A 0.070(5) 0.078(6) 0.100(6) 0.008(5) -0.001(5) -0.010(4)
N16A 0.053(6) 0.050(5) 0.069(5) -0.007(4) -0.005(4) -0.002(4)
C17A 0.067(8) 0.052(6) 0.056(6) -0.011(5) -0.014(6) 0.000(6)
O17A 0.058(5) 0.051(4) 0.068(4) -0.005(3) -0.004(4) 0.007(3)
N18A 0.073(7) 0.065(6) 0.102(8) 0.018(6) -0.009(6) 0.000(5)
C19A 0.125(13) 0.078(10) 0.148(14) 0.051(9) -0.018(11) 0.012(9)
C20A 0.191(17) 0.144(15) 0.224(18) -0.012(13) -0.104(15) 0.052(13)
C21A 0.254(21) 0.204(19) 0.211(19) -0.062(16) -0.095(17) -0.012(17)
C22A 0.204(20) 0.108(12) 0.124(13) 0.003(10) -0.045(13) -0.058(13)
N1B 0.055(5) 0.049(5) 0.041(4) -0.012(4) -0.019(4) 0.012(4)
C2B 0.066(7) 0.057(6) 0.046(5) -0.013(5) -0.020(5) 0.016(5)
C3B 0.086(8) 0.061(6) 0.042(5) -0.010(5) -0.018(5) 0.009(6)
C4B 0.090(8) 0.081(8) 0.045(5) -0.016(6) -0.026(6) 0.006(7)
C5B 0.064(7) 0.075(7) 0.064(6) -0.033(6) -0.027(5) 0.016(6)
C6B 0.053(6) 0.069(6) 0.040(5) -0.018(5) -0.017(4) 0.011(5)
C7B 0.085(8) 0.052(6) 0.057(6) -0.007(5) -0.022(6) 0.000(6)
O7B 0.141(8) 0.077(5) 0.057(4) 0.003(4) -0.027(5) -0.038(6)
N8B 0.086(6) 0.047(5) 0.050(5) -0.010(4) -0.021(4) -0.007(5)
C9B 0.072(7) 0.047(6) 0.065(7) -0.019(5) -0.023(6) -0.005(5)
O9B 0.082(5) 0.063(4) 0.045(4) -0.014(3) -0.016(3) -0.012(4)
N10B 0.133(10) 0.096(8) 0.055(6) -0.010(5) -0.039(6) -0.041(7)
C11B 0.170(16) 0.105(11) 0.093(9) -0.014(8) -0.032(10) -0.077(11)
C12B 0.166(16) 0.104(11) 0.120(12) -0.022(9) -0.057(12) -0.043(11)
C13B 0.181(20) 0.132(15) 0.159(17) -0.063(13) -0.036(15) -0.043(14)
C14B 0.166(20) 0.159(19) 0.162(18) -0.017(15) -0.025(15) -0.048(16)
C15B 0.055(6) 0.067(6) 0.052(6) -0.023(5) -0.026(5) 0.013(5)
O15B 0.099(6) 0.086(5) 0.065(4) -0.022(4) -0.050(4) -0.011(4)
N16B 0.053(5) 0.062(5) 0.051(5) -0.022(4) -0.015(4) -0.007(4)
C17B 0.041(5) 0.058(6) 0.056(6) -0.023(5) -0.017(5) 0.007(5)
O17B 0.048(4) 0.056(4) 0.046(4) -0.018(3) -0.009(3) 0.003(3)
N18B 0.070(6) 0.069(6) 0.064(6) -0.024(5) -0.023(5) -0.007(5)
C19B 0.092(9) 0.085(8) 0.092(8) -0.025(7) -0.046(7) -0.018(7)
C20B 0.084(9) 0.099(9) 0.067(7) -0.009(6) -0.020(6) -0.024(7)
C21B 0.132(14) 0.101(10) 0.091(9) -0.005(8) -0.040(9) -0.044(9)
C22B 0.105(13) 0.182(18) 0.114(12) -0.030(12) -0.015(10) -0.050(12)
N1C 0.043(4) 0.054(4) 0.046(4) -0.013(4) -0.013(4) 0.007(4)
C2C 0.047(6) 0.057(6) 0.043(5) -0.012(4) -0.015(4) 0.004(5)
C3C 0.053(7) 0.070(7) 0.070(6) -0.027(5) -0.021(5) 0.012(5)
C4C 0.049(6) 0.084(8) 0.082(7) -0.029(6) 0.003(6) -0.001(6)
C5C 0.059(7) 0.051(6) 0.070(6) -0.024(5) -0.006(5) 0.006(5)
C6C 0.035(5) 0.053(5) 0.049(5) -0.014(4) -0.004(4) 0.009(4)
C7C 0.044(6) 0.056(6) 0.041(5) -0.008(4) -0.015(4) -0.001(5)
O7C 0.051(4) 0.086(5) 0.069(4) -0.036(4) -0.021(3) 0.001(4)
N8C 0.046(5) 0.065(5) 0.056(5) -0.030(4) -0.015(4) 0.000(4)
C9C 0.057(7) 0.053(6) 0.039(5) -0.020(4) -0.020(4) 0.009(5)
O9C 0.046(4) 0.071(4) 0.052(4) -0.029(3) -0.021(3) 0.014(3)
N10C 0.058(6) 0.076(6) 0.073(5) -0.045(5) -0.019(5) 0.009(5)
C11C 0.088(9) 0.107(10) 0.113(10) -0.075(9) -0.025(8) 0.016(8)
C12C 0.176(15) 0.141(13) 0.159(14) -0.090(12) 0.000(12) -0.028(12)
C13C 0.207(14) 0.185(13) 0.192(13) -0.081(10) -0.044(10) -0.012(10)
C14C 0.281(24) 0.279(23) 0.303(24) -0.123(19) -0.103(18) -0.068(18)
C15C 0.048(6) 0.052(6) 0.055(5) -0.020(5) -0.005(5) 0.006(5)
O15C 0.066(5) 0.090(5) 0.078(5) -0.052(4) -0.006(4) 0.005(4)
N16C 0.047(5) 0.061(5) 0.052(4) -0.031(4) -0.010(4) -0.001(4)
C17C 0.051(6) 0.055(6) 0.058(6) -0.024(5) -0.015(5) 0.015(5)
O17C 0.049(4) 0.069(4) 0.067(4) -0.039(3) -0.007(3) 0.001(3)
N18C 0.052(6) 0.077(6) 0.076(6) -0.051(5) -0.008(5) 0.006(5)
C19C 0.064(7) 0.095(9) 0.097(8) -0.067(7) 0.006(6) -0.026(6)
C20C 0.129(13) 0.218(17) 0.149(13) -0.062(13) -0.064(12) -0.047(12)
C21C 0.159(15) 0.194(16) 0.147(13) -0.092(13) -0.051(12) 0.008(13)
C22C 0.191(20) 0.187(19) 0.168(17) -0.054(15) -0.111(16) 0.056(16)
N1D 0.049(5) 0.061(5) 0.044(4) -0.020(4) -0.013(4) -0.002(4)
C2D 0.074(7) 0.058(6) 0.037(5) -0.014(4) -0.013(5) -0.004(5)
C3D 0.090(8) 0.072(7) 0.042(6) -0.020(5) -0.001(5) -0.003(6)
C4D 0.119(10) 0.080(8) 0.042(6) -0.020(6) -0.022(6) -0.001(7)
C5D 0.100(9) 0.067(7) 0.040(5) -0.003(5) -0.022(5) -0.007(6)
C6D 0.070(7) 0.054(6) 0.040(5) -0.011(4) -0.014(5) -0.013(5)
C7D 0.065(7) 0.065(6) 0.048(5) -0.027(5) -0.007(5) -0.004(5)
O7D 0.098(6) 0.086(5) 0.047(4) -0.033(4) -0.014(4) 0.027(4)
N8D 0.075(6) 0.054(5) 0.040(4) -0.025(4) -0.012(4) 0.020(4)
C9D 0.064(6) 0.053(6) 0.042(5) -0.019(5) -0.013(5) 0.010(5)
O9D 0.085(5) 0.062(4) 0.039(4) -0.020(3) -0.019(3) 0.028(4)
N10D 0.088(7) 0.077(6) 0.049(5) -0.035(5) -0.014(5) 0.033(5)
C11D 0.133(12) 0.079(8) 0.074(7) -0.039(7) -0.049(8) 0.044(8)
C12D 0.140(15) 0.136(14) 0.223(18) 0.037(13) -0.058(14) 0.027(12)
C13D 0.184(18) 0.144(15) 0.244(19) -0.019(14) -0.071(16) 0.008(14)
C14D 0.190(22) 0.147(18) 0.253(25) -0.067(17) -0.055(19) -0.018(16)
C15D 0.046(6) 0.062(6) 0.047(6) -0.008(5) -0.011(4) -0.002(5)
O15D 0.073(5) 0.068(5) 0.058(4) -0.007(3) -0.020(4) 0.014(4)
N16D 0.058(5) 0.055(5) 0.042(4) -0.010(4) -0.016(4) 0.018(4)
C17D 0.044(6) 0.051(5) 0.050(6) -0.010(4) -0.012(4) 0.017(5)
O17D 0.057(4) 0.053(4) 0.042(3) -0.012(3) -0.014(3) 0.011(3)
N18D 0.067(6) 0.078(6) 0.051(5) -0.009(4) -0.015(4) 0.024(5)
C19D 0.062(7) 0.087(8) 0.068(7) -0.014(6) -0.011(6) 0.036(6)
C20D 0.130(12) 0.070(8) 0.084(8) -0.025(7) -0.005(8) 0.031(8)
C21D 0.156(13) 0.091(9) 0.119(11) -0.042(8) -0.006(10) 0.030(9)
C22D 0.281(28) 0.153(18) 0.196(21) -0.085(17) 0.000(19) -0.011(19)
Fe3 0.1128(15) 0.0873(12) 0.0552(9) -0.0164(8) -0.0187(9) -0.0190(10)
Cl3 0.114(3) 0.105(2) 0.069(2) -0.020(2) -0.021(2) -0.028(2)
Cl4 0.221(5) 0.117(3) 0.083(2) 0.014(2) -0.066(3) -0.062(3)
Cl5 0.183(4) 0.115(3) 0.100(2) -0.040(2) -0.056(3) -0.031(3)
Cl6 0.131(4) 0.230(6) 0.102(3) -0.056(3) 0.005(3) 0.035(4)
Fe4 0.111(2) 0.207(3) 0.162(2) -0.061(2) -0.044(2) 0.027(2)
Cl7 0.189(11) 0.142(10) 0.202(11) 0.053(8) -0.073(9) 0.005(8)
Cl8 0.152(9) 0.221(12) 0.148(8) -0.015(8) -0.023(7) 0.002(8)
Cl9 0.131(7) 0.288(13) 0.225(11) -0.069(10) -0.060(7) -0.032(9)
Cl10 0.224(11) 0.162(8) 0.173(8) -0.006(6) -0.118(8) 0.046(8)
Cl11 0.084(7) 0.140(12) 0.158(10) 0.026(8) -0.074(7) -0.020(7)
Cl12 0.173(14) 0.244(16) 0.235(16) -0.134(13) 0.006(13) 0.020(13)
Cl13 0.188(14) 0.233(15) 0.260(16) -0.057(13) -0.063(13) -0.046(13)
Cl14 0.206(13) 0.229(14) 0.135(9) 0.001(10) -0.064(10) 0.088(12)
O30 0.256(11) 0.204(10) 0.136(8) -0.047(8) -0.062(8) 0.011(9)
C31 0.242(12) 0.201(12) 0.155(10) -0.053(10) -0.049(10) 0.002(11)
C32 0.246(12) 0.209(12) 0.160(10) -0.056(10) -0.049(10) 0.001(11)
C33 0.256(12) 0.202(12) 0.153(10) -0.060(10) -0.051(10) 0.006(11)
C34 0.263(12) 0.207(12) 0.154(10) -0.042(10) -0.047(10) 0.010(11)

loop_
_atom_site_label
_atom_site_type_symbol
_atom_site_fract_x
_atom_site_fract_y
_atom_site_fract_z
_atom_site_U_iso_or_equiv
_atom_site_thermal_displace_type
_atom_site_occupancy
_atom_site_calc_flag
_atom_site_refinement_flags
_atom_site_disorder_group
Fe1 Fe 0.71282(9) 0.36182(7) 0.72606(6) 0.0426(3) Uani 1 d . .
Fe2 Fe 0.71075(9) 0.16402(7) 0.72400(6) 0.0434(3) Uani 1 d . .
Cl1 Cl 0.79448(15) 0.28554(12) 0.63805(11) 0.0448(5) Uani 1 d . .
Cl2 Cl 0.6265(2) 0.24162(13) 0.80955(11) 0.0462(5) Uani 1 d . .
N1A N 0.3892(5) 0.1939(5) 0.8149(4) 0.057(2) Uani 1 d . .
C2A C 0.3338(7) 0.2524(6) 0.7982(5) 0.058(3) Uani 1 d . .
C3A C 0.2375(8) 0.2427(8) 0.8247(6) 0.080(3) Uani 1 d . .
H3AA H 0.1995(8) 0.2834(8) 0.8126(6) 0.096 Uiso 1 calc R .
C4A C 0.2003(8) 0.1710(8) 0.8693(7) 0.089(4) Uani 1 d . .
H4AA H 0.1369(8) 0.1628(8) 0.8866(7) 0.106 Uiso 1 calc R .
C5A C 0.2573(8) 0.1134(7) 0.8872(6) 0.075(3) Uani 1 d . .
H5AA H 0.2337(8) 0.0655(7) 0.9180(6) 0.090 Uiso 1 calc R .
C6A C 0.3509(7) 0.1270(6) 0.8588(5) 0.061(3) Uani 1 d . .
C7A C 0.3754(7) 0.3293(6) 0.7546(5) 0.058(3) Uani 1 d . .
O7A O 0.3281(5) 0.3853(5) 0.7408(4) 0.080(2) Uani 1 d . .
N8A N 0.4695(5) 0.3320(5) 0.7320(4) 0.053(2) Uani 1 d D .
H8A H 0.5038(49) 0.2898(29) 0.7401(44) 0.048(25) Uiso 1 d D .
C9A C 0.5284(7) 0.3965(5) 0.6929(5) 0.049(2) Uani 1 d . .
O9A O 0.6114(4) 0.3861(3) 0.6694(3) 0.0495(15) Uani 1 d . .
N10A N 0.4893(6) 0.4644(5) 0.6837(5) 0.062(2) Uani 1 d D .
H10A H 0.4280(13) 0.4621(68) 0.7047(57) 0.088(39) Uiso 1 d D .
C11A C 0.5416(7) 0.5353(5) 0.6403(5) 0.064(3) Uani 1 d D .
H11A H 0.6029(7) 0.5314(5) 0.6460(5) 0.076 Uiso 1 calc R .
H11B H 0.5119(7) 0.5785(5) 0.6585(5) 0.076 Uiso 1 calc R .
C12A C 0.5490(7) 0.5512(5) 0.5603(5) 0.058(2) Uani 1 d D .
H12A H 0.4878(7) 0.5500(5) 0.5553(5) 0.069 Uiso 1 calc R .
H12B H 0.5835(7) 0.5102(5) 0.5413(5) 0.069 Uiso 1 calc R .
C13A C 0.5950(8) 0.6278(6) 0.5147(5) 0.070(3) Uani 1 d D .
H13A H 0.6584(8) 0.6274(6) 0.5154(5) 0.084 Uiso 1 calc R .
H13B H 0.5641(8) 0.6687(6) 0.5360(5) 0.084 Uiso 1 calc R .
C14A C 0.5928(9) 0.6442(7) 0.4365(6) 0.085(3) Uani 1 d D .
H14A H 0.6226(9) 0.6933(7) 0.4091(6) 0.128 Uiso 1 calc R .
H14B H 0.5301(9) 0.6455(7) 0.4355(6) 0.128 Uiso 1 calc R .
H14C H 0.6243(9) 0.6043(7) 0.4150(6) 0.128 Uiso 1 calc R .
C15A C 0.4153(8) 0.0639(6) 0.8781(6) 0.067(3) Uani 1 d . .
O15A O 0.3893(6) 0.0055(5) 0.9265(5) 0.094(3) Uani 1 d . .
N16A N 0.5052(6) 0.0797(5) 0.8366(5) 0.062(2) Uani 1 d D .
H16A H 0.5146(79) 0.1292(21) 0.8095(51) 0.087(38) Uiso 1 d D .
C17A C 0.5807(8) 0.0359(6) 0.8433(5) 0.060(3) Uani 1 d . .
O17A O 0.6582(5) 0.0594(4) 0.8020(4) 0.065(2) Uani 1 d . .
N18A N 0.5669(7) -0.0303(6) 0.8926(6) 0.091(3) Uani 1 d D .
H18A H 0.5103(33) -0.0430(65) 0.9242(49) 0.085(38) Uiso 1 d D .
C19A C 0.6431(11) -0.0837(8) 0.9015(9) 0.139(7) Uani 1 d D .
H19A H 0.6836(11) -0.0629(8) 0.9220(9) 0.166 Uiso 1 calc R .
H19B H 0.6788(11) -0.0923(8) 0.8547(9) 0.166 Uiso 1 calc R .
C20A C 0.5958(15) -0.1594(10) 0.9543(13) 0.186(9) Uani 1 d DU .
H20A H 0.5478(15) -0.1467(10) 0.9942(13) 0.223 Uiso 1 calc R .
H20B H 0.5664(15) -0.1841(10) 0.9284(13) 0.223 Uiso 1 calc R .
C21A C 0.6537(17) -0.2123(11) 0.9839(13) 0.214(11) Uani 1 d DU .
H21A H 0.6837(17) -0.1869(11) 1.0089(13) 0.257 Uiso 1 calc R .
H21B H 0.7013(17) -0.2249(11) 0.9437(13) 0.257 Uiso 1 calc R .
C22A C 0.6114(14) -0.2848(9) 1.0351(9) 0.150(7) Uani 1 d DU .
H22A H 0.6577(14) -0.3164(9) 1.0518(9) 0.224 Uiso 1 calc R .
H22B H 0.5831(14) -0.3118(9) 1.0109(9) 0.224 Uiso 1 calc R .
H22C H 0.5655(14) -0.2737(9) 1.0763(9) 0.224 Uiso 1 calc R .
N1B N 0.7181(5) 0.3922(4) 0.4789(4) 0.048(2) Uani 1 d . .
C2B C 0.7653(7) 0.4568(6) 0.4373(5) 0.056(2) Uani 1 d . .
C3B C 0.7760(8) 0.4845(6) 0.3623(5) 0.065(3) Uani 1 d . .
H3BA H 0.8081(8) 0.5306(6) 0.3352(5) 0.077 Uiso 1 calc R .
C4B C 0.7379(8) 0.4421(7) 0.3301(5) 0.071(3) Uani 1 d . .
H4BA H 0.7441(8) 0.4588(7) 0.2803(5) 0.085 Uiso 1 calc R .
C5B C 0.6901(7) 0.3741(6) 0.3718(5) 0.063(3) Uani 1 d . .
H5BA H 0.6635(7) 0.3446(6) 0.3506(5) 0.076 Uiso 1 calc R .
C6B C 0.6826(7) 0.3507(6) 0.4468(5) 0.053(2) Uani 1 d . .
C7B C 0.8093(8) 0.5015(6) 0.4737(5) 0.066(3) Uani 1 d . .
O7B O 0.8582(7) 0.5581(5) 0.4395(4) 0.094(3) Uani 1 d . .
N8B N 0.7875(6) 0.4722(5) 0.5473(4) 0.061(2) Uani 1 d D .
H8B H 0.7495(53) 0.4307(35) 0.5705(47) 0.066(31) Uiso 1 d D .
C9B C 0.8189(7) 0.4968(6) 0.5969(6) 0.060(3) Uani 1 d . .
O9B O 0.7960(5) 0.4618(4) 0.6631(3) 0.063(2) Uani 1 d . .
N10B N 0.8765(8) 0.5573(6) 0.5693(5) 0.092(3) Uani 1 d D .
H10B H 0.8733(76) 0.5849(54) 0.5250(27) 0.082(35) Uiso 1 d D .
C11B C 0.9171(12) 0.5882(8) 0.6139(7) 0.123(6) Uani 1 d D .
H11C H 0.9511(12) 0.5479(8) 0.6381(7) 0.148 Uiso 1 calc R .
H11D H 0.8685(12) 0.6041(8) 0.6515(7) 0.148 Uiso 1 calc R .
C12B C 0.9794(12) 0.6548(9) 0.5702(8) 0.126(6) Uani 1 d D .
H12C H 0.9438(12) 0.6963(9) 0.5492(8) 0.151 Uiso 1 calc R .
H12D H 1.0243(12) 0.6398(9) 0.5299(8) 0.151 Uiso 1 calc R .
C13B C 1.0290(14) 0.6847(10) 0.6120(10) 0.154(8) Uani 1 d D .
H13C H 0.9842(14) 0.6993(10) 0.6525(10) 0.184 Uiso 1 calc R .
H13D H 1.0652(14) 0.6435(10) 0.6324(10) 0.184 Uiso 1 calc R .
C14B C 1.0890(14) 0.7504(11) 0.5687(11) 0.170(8) Uani 1 d D .
H14D H 1.1188(14) 0.7668(11) 0.5989(11) 0.256 Uiso 1 calc R .
H14E H 1.0535(14) 0.7921(11) 0.5492(11) 0.256 Uiso 1 calc R .
H14F H 1.1346(14) 0.7362(11) 0.5291(11) 0.256 Uiso 1 calc R .
C15B C 0.6292(7) 0.2789(6) 0.4928(5) 0.055(2) Uani 1 d . .
O15B O 0.5866(6) 0.2437(4) 0.4682(4) 0.076(2) Uani 1 d . .
N16B N 0.6320(5) 0.2568(5) 0.5643(4) 0.054(2) Uani 1 d D .
H16B H 0.6709(59) 0.2900(50) 0.5685(60) 0.088(38) Uiso 1 d D .
C17B C 0.5873(6) 0.1926(5) 0.6188(5) 0.050(2) Uani 1 d . .
O17B O 0.5955(4) 0.1814(3) 0.6813(3) 0.0502(15) Uani 1 d . .
N18B N 0.5378(6) 0.1470(5) 0.6004(5) 0.065(2) Uani 1 d D .
H18B H 0.5392(94) 0.1599(77) 0.5529(21) 0.115(49) Uiso 1 d D .
C19B C 0.4892(8) 0.0756(7) 0.6510(7) 0.084(4) Uani 1 d D .
H19C H 0.5088(8) 0.0630(7) 0.6950(7) 0.101 Uiso 1 calc R .
H19D H 0.5058(8) 0.0332(7) 0.6280(7) 0.101 Uiso 1 calc R .
C20B C 0.3863(8) 0.0840(7) 0.6717(6) 0.085(4) Uani 1 d D .
H20C H 0.3669(8) 0.0973(7) 0.6276(6) 0.102 Uiso 1 calc R .
H20D H 0.3697(8) 0.1262(7) 0.6951(6) 0.102 Uiso 1 calc R .
C21B C 0.3359(9) 0.0108(8) 0.7230(7) 0.108(5) Uani 1 d D .
H21C H 0.3540(9) -0.0017(8) 0.7677(7) 0.130 Uiso 1 calc R .
H21D H 0.3535(9) -0.0316(8) 0.7001(7) 0.130 Uiso 1 calc R .
C22B C 0.2325(10) 0.0192(11) 0.7420(9) 0.137(6) Uani 1 d D .
H22D H 0.2030(10) -0.0283(11) 0.7745(9) 0.206 Uiso 1 calc R .
H22E H 0.2142(10) 0.0306(11) 0.6980(9) 0.206 Uiso 1 calc R .
H22F H 0.2147(10) 0.0605(11) 0.7655(9) 0.206 Uiso 1 calc R .
N1C N 1.0304(5) 0.2108(4) 0.6383(4) 0.048(2) Uani 1 d . .
C2C C 1.0855(6) 0.2532(5) 0.6549(5) 0.049(2) Uani 1 d . .
C3C C 1.1816(7) 0.2555(6) 0.6241(5) 0.062(3) Uani 1 d . .
H3CA H 1.2187(7) 0.2847(6) 0.6377(5) 0.075 Uiso 1 calc R .
C4C C 1.2195(8) 0.2146(7) 0.5742(6) 0.075(3) Uani 1 d . .
H4CA H 1.2827(8) 0.2166(7) 0.5518(6) 0.090 Uiso 1 calc R .
C5C C 1.1620(7) 0.1693(6) 0.5569(5) 0.062(3) Uani 1 d . .
H5CA H 1.1862(7) 0.1399(6) 0.5236(5) 0.074 Uiso 1 calc R .
C6C C 1.0688(6) 0.1690(5) 0.5902(5) 0.047(2) Uani 1 d . .
C7C C 1.0433(6) 0.3017(5) 0.7074(5) 0.047(2) Uani 1 d . .
O7C O 1.0904(5) 0.3357(4) 0.7290(4) 0.065(2) Uani 1 d . .
N8C N 0.9492(5) 0.3021(5) 0.7278(4) 0.053(2) Uani 1 d D .
H8C H 0.9211(42) 0.2718(32) 0.7104(34) 0.024(19) Uiso 1 d D .
C9C C 0.8916(7) 0.3445(5) 0.7732(4) 0.047(2) Uani 1 d . .
O9C O 0.8072(4) 0.3375(4) 0.7866(3) 0.053(2) Uani 1 d . .
N10C N 0.9291(6) 0.3879(5) 0.8010(5) 0.064(2) Uani 1 d D .
H10C H 0.9909(7) 0.3912(53) 0.7878(48) 0.054(28) Uiso 1 d D .
C11C C 0.8759(9) 0.4315(8) 0.8518(7) 0.095(4) Uani 1 d D .
H11E H 0.8435(9) 0.3956(8) 0.8976(7) 0.115 Uiso 1 calc R .
H11F H 0.8304(9) 0.4614(8) 0.8314(7) 0.115 Uiso 1 calc R .
C12C C 0.9343(13) 0.4839(10) 0.8665(10) 0.158(8) Uani 1 d DU .
H12E H 0.8945(13) 0.5123(10) 0.8989(10) 0.190 Uiso 1 calc R .
H12F H 0.9733(13) 0.4524(10) 0.8932(10) 0.190 Uiso 1 calc R .
C13C C 0.9918(16) 0.5386(12) 0.8057(12) 0.191(9) Uani 1 d DU .
H13E H 0.9545(16) 0.5655(12) 0.7751(12) 0.229 Uiso 1 calc R .
H13F H 1.0378(16) 0.5105(12) 0.7770(12) 0.229 Uiso 1 calc R .
C14C C 1.0403(21) 0.5978(16) 0.8231(16) 0.271(15) Uani 1 d DU .
H14G H 1.0770(21) 0.6315(16) 0.7784(16) 0.407 Uiso 1 calc R .
H14H H 1.0792(21) 0.5724(16) 0.8521(16) 0.407 Uiso 1 calc R .
H14I H 0.9957(21) 0.6276(16) 0.8501(16) 0.407 Uiso 1 calc R .
C15C C 1.0058(6) 0.1206(5) 0.5718(5) 0.053(2) Uani 1 d . .
O15C O 1.0351(5) 0.0822(4) 0.5285(4) 0.076(2) Uani 1 d . .
N16C N 0.9169(5) 0.1240(4) 0.6103(4) 0.051(2) Uani 1 d D .
H16C H 0.9050(52) 0.1509(36) 0.6444(29) 0.037(21) Uiso 1 d D .
C17C C 0.8401(7) 0.0895(5) 0.6065(5) 0.054(2) Uani 1 d . .
O17C O 0.7615(4) 0.1020(4) 0.6448(4) 0.060(2) Uani 1 d . .
N18C N 0.8517(6) 0.0433(5) 0.5623(5) 0.065(2) Uani 1 d D .
H18C H 0.9077(31) 0.0448(61) 0.5296(43) 0.076(33) Uiso 1 d D .
C19C C 0.7738(8) 0.0090(7) 0.5507(6) 0.083(4) Uani 1 d D .
H19E H 0.7240(8) -0.0025(7) 0.5962(6) 0.099 Uiso 1 calc R .
H19F H 0.7926(8) -0.0394(7) 0.5382(6) 0.099 Uiso 1 calc R .
C20C C 0.7386(12) 0.0609(12) 0.4910(9) 0.155(7) Uani 1 d DU .
H20E H 0.6809(12) 0.0387(12) 0.4934(9) 0.187 Uiso 1 calc R .
H20F H 0.7250(12) 0.1106(12) 0.5024(9) 0.187 Uiso 1 calc R .
C21C C 0.7955(14) 0.0749(11) 0.4181(8) 0.156(7) Uani 1 d DU .
H21E H 0.8040(14) 0.0266(11) 0.4038(8) 0.187 Uiso 1 calc R .
H21F H 0.8554(14) 0.0933(11) 0.4154(8) 0.187 Uiso 1 calc R .
C22C C 0.7556(15) 0.1350(12) 0.3636(10) 0.170(8) Uani 1 d DU .
H22G H 0.7968(15) 0.1423(12) 0.3149(10) 0.254 Uiso 1 calc R .
H22H H 0.7482(15) 0.1833(12) 0.3768(10) 0.254 Uiso 1 calc R .
H22I H 0.6968(15) 0.1166(12) 0.3652(10) 0.254 Uiso 1 calc R .
N1D N 0.6874(5) 0.2350(4) 0.9748(4) 0.050(2) Uani 1 d . .
C2D C 0.6376(7) 0.2774(6) 1.0184(5) 0.057(3) Uani 1 d . .
C3D C 0.6159(8) 0.2554(6) 1.0931(5) 0.071(3) Uani 1 d . .
H3DA H 0.5785(8) 0.2857(6) 1.1213(5) 0.085 Uiso 1 calc R .
C4D C 0.6505(9) 0.1873(7) 1.1257(5) 0.080(3) Uani 1 d . .
H4DA H 0.6378(9) 0.1715(7) 1.1764(5) 0.096 Uiso 1 calc R .
C5D C 0.7038(8) 0.1429(6) 1.0829(5) 0.071(3) Uani 1 d . .
H5DA H 0.7286(8) 0.0970(6) 1.1037(5) 0.085 Uiso 1 calc R .
C6D C 0.7198(7) 0.1685(6) 1.0074(5) 0.055(2) Uani 1 d . .
C7D C 0.6045(7) 0.3530(6) 0.9811(5) 0.059(3) Uani 1 d . .
O7D O 0.5618(6) 0.3989(4) 1.0144(3) 0.077(2) Uani 1 d . .
N8D N 0.6284(6) 0.3677(4) 0.9060(4) 0.056(2) Uani 1 d D .
H8D H 0.6525(51) 0.3250(26) 0.8924(41) 0.043(23) Uiso 1 d D .
C9D C 0.6105(7) 0.4315(5) 0.8566(5) 0.053(2) Uani 1 d . .
O9D O 0.6360(5) 0.4329(4) 0.7902(3) 0.061(2) Uani 1 d . .
N10D N 0.5682(7) 0.4901(5) 0.8803(4) 0.070(3) Uani 1 d D .
H10D H 0.5577(69) 0.4893(58) 0.9277(16) 0.072(31) Uiso 1 d D .
C11D C 0.5563(10) 0.5641(7) 0.8310(6) 0.089(4) Uani 1 d D .
H11G H 0.4933(10) 0.5801(7) 0.8476(6) 0.107 Uiso 1 calc R .
H11H H 0.5667(10) 0.5571(7) 0.7823(6) 0.107 Uiso 1 calc R .
C12D C 0.6187(13) 0.6256(11) 0.8269(14) 0.183(9) Uani 1 d DU .
H12G H 0.6126(13) 0.6681(11) 0.7865(14) 0.220 Uiso 1 calc R .
H12H H 0.5918(13) 0.6429(11) 0.8710(14) 0.220 Uiso 1 calc R .
C13D C 0.7109(14) 0.6206(12) 0.8192(16) 0.195(10) Uani 1 d DU .
H13G H 0.7389(14) 0.6009(12) 0.7767(16) 0.235 Uiso 1 calc R .
H13H H 0.7183(14) 0.5815(12) 0.8615(16) 0.235 Uiso 1 calc R .
C14D C 0.7656(14) 0.6884(12) 0.8112(14) 0.195(10) Uani 1 d DU .
H14J H 0.8283(14) 0.6739(12) 0.8070(14) 0.292 Uiso 1 calc R .
H14K H 0.7414(14) 0.7084(12) 0.8534(14) 0.292 Uiso 1 calc R .
H14L H 0.7630(14) 0.7274(12) 0.7680(14) 0.292 Uiso 1 calc R .
C15D C 0.7761(6) 0.1202(6) 0.9589(5) 0.053(2) Uani 1 d . .
O15D O 0.8159(5) 0.0641(4) 0.9841(4) 0.068(2) Uani 1 d . .
N16D N 0.7794(5) 0.1458(4) 0.8867(4) 0.052(2) Uani 1 d D .
H16D H 0.7573(61) 0.1901(30) 0.8644(46) 0.065(30) Uiso 1 d D .
C17D C 0.8311(6) 0.1158(5) 0.8295(5) 0.050(2) Uani 1 d . .
O17D O 0.8254(4) 0.1459(3) 0.7657(3) 0.0510(15) Uani 1 d . .
N18D N 0.8867(6) 0.0600(5) 0.8440(4) 0.068(2) Uani 1 d D .
H18D H 0.8899(53) 0.0390(40) 0.8898(16) 0.036(21) Uiso 1 d D .
C19D C 0.9463(7) 0.0237(7) 0.7880(6) 0.077(3) Uani 1 d D .
H19G H 0.9986(7) 0.0013(7) 0.8039(6) 0.092 Uiso 1 calc R .
H19H H 0.9695(7) 0.0633(7) 0.7425(6) 0.092 Uiso 1 calc R .
C20D C 0.8970(10) -0.0380(7) 0.7743(7) 0.101(5) Uani 1 d D .
H20G H 0.8462(10) -0.0153(7) 0.7563(7) 0.121 Uiso 1 calc R .
H20H H 0.8717(10) -0.0767(7) 0.8200(7) 0.121 Uiso 1 calc R .
C21D C 0.9597(12) -0.0763(9) 0.7193(8) 0.128(6) Uani 1 d DU .
H21G H 0.9864(12) -0.0371(9) 0.6742(8) 0.154 Uiso 1 calc R .
H21H H 1.0096(12) -0.1000(9) 0.7380(8) 0.154 Uiso 1 calc R .
C22D C 0.9126(18) -0.1358(13) 0.7031(13) 0.217(12) Uani 1 d DU .
H22J H 0.9558(18) -0.1582(13) 0.6679(13) 0.326 Uiso 1 calc R .
H22K H 0.8640(18) -0.1126(13) 0.6835(13) 0.326 Uiso 1 calc R .
H22L H 0.8872(18) -0.1755(13) 0.7473(13) 0.326 Uiso 1 calc R .
Fe3 Fe 0.57344(14) 0.81214(11) 0.65049(8) 0.0860(5) Uani 1 d . .
Cl3 Cl 0.4551(3) 0.7326(2) 0.7071(2) 0.0967(10) Uani 1 d . .
Cl4 Cl 0.5604(4) 0.8894(2) 0.5481(2) 0.141(2) Uani 1 d U .
Cl5 Cl 0.5851(4) 0.8785(2) 0.7254(2) 0.1258(15) Uani 1 d . .
Cl6 Cl 0.6972(4) 0.7441(4) 0.6221(2) 0.162(2) Uani 1 d . .
Fe4 Fe 1.0078(2) 0.7858(2) 0.9610(2) 0.1572(11) Uani 1 d D .
Cl7 Cl 1.0494(13) 0.7453(10) 1.0549(8) 0.194(7) Uani 0.60 d PDU 1
Cl8 Cl 1.1144(9) 0.7922(9) 0.8563(6) 0.185(5) Uani 0.60 d PDU 1
Cl9 Cl 0.8855(7) 0.7425(9) 0.9617(7) 0.211(5) Uani 0.60 d PDU 1
Cl10 Cl 0.9911(9) 0.9172(5) 0.9514(6) 0.182(4) Uani 0.60 d PDU 1
Cl11 Cl 1.0409(11) 0.7699(12) 1.0686(9) 0.131(6) Uani 0.40 d PDU 2
Cl12 Cl 1.1211(14) 0.7583(14) 0.8859(11) 0.219(9) Uani 0.40 d PDU 2
Cl13 Cl 0.9082(13) 0.6774(11) 0.9981(12) 0.227(8) Uani 0.40 d PDU 2
Cl14 Cl 0.9241(12) 0.8775(10) 0.9498(8) 0.200(7) Uani 0.40 d PDU 2
O30 O 0.6898(13) 0.4690(11) 0.1748(8) 0.197(5) Uani 1 d U .
C31 C 0.7298(19) 0.4017(15) 0.1471(12) 0.200(7) Uani 1 d U .
H31A H 0.6830(19) 0.3628(15) 0.1563(12) 0.240 Uiso 1 calc R .
H31B H 0.7774(19) 0.3784(15) 0.1688(12) 0.240 Uiso 1 calc R .
C32 C 0.7704(20) 0.4400(16) 0.0638(13) 0.206(7) Uani 1 d U .
H32A H 0.8369(20) 0.4440(16) 0.0507(13) 0.247 Uiso 1 calc R .
H32B H 0.7545(20) 0.4090(16) 0.0355(13) 0.247 Uiso 1 calc R .
C33 C 0.7321(20) 0.5158(15) 0.0486(13) 0.203(7) Uani 1 d U .
H33A H 0.6782(20) 0.5148(15) 0.0322(13) 0.244 Uiso 1 calc R .
H33B H 0.7770(20) 0.5527(15) 0.0115(13) 0.244 Uiso 1 calc R .
C34 C 0.7077(21) 0.5346(16) 0.1189(13) 0.212(7) Uani 1 d U .
H34A H 0.7579(21) 0.5636(16) 0.1213(13) 0.255 Uiso 1 calc R .
H34B H 0.6538(21) 0.5667(16) 0.1237(13) 0.255 Uiso 1 calc R .

loop_
_atom_type_symbol
_atom_type_description
_atom_type_scat_dispersion_real
_atom_type_scat_dispersion_imag
_atom_type_scat_source
C C 0.0033 0.0016 'International Tables Vol C Tables 4.2.6.8 and 6.1.1.4'
H H 0.0000 0.0000 'International Tables Vol C Tables 4.2.6.8 and 6.1.1.4'
N N 0.0061 0.0033 'International Tables Vol C Tables 4.2.6.8 and 6.1.1.4'
O O 0.0106 0.0060 'International Tables Vol C Tables 4.2.6.8 and 6.1.1.4'
Cl Cl 0.1484 0.1585 'International Tables Vol C Tables 4.2.6.8 and 6.1.1.4'
Fe Fe 0.3463 0.8444 'International Tables Vol C Tables 4.2.6.8 and 6.1.1.4'

loop_
_geom_angle_atom_site_label_1
_geom_angle_atom_site_label_2
_geom_angle_atom_site_label_3
_geom_angle
_geom_angle_site_symmetry_1
_geom_angle_site_symmetry_3
_geom_angle_publ_flag
O9C Fe1 O9D 92.5(2) . . ?
O9C Fe1 O9B 86.2(3) . . ?
O9D Fe1 O9B 86.3(3) . . ?
O9C Fe1 O9A 177.1(2) . . ?
O9D Fe1 O9A 85.3(2) . . ?
O9B Fe1 O9A 95.5(3) . . ?
O9C Fe1 Cl1 94.3(2) . . ?
O9D Fe1 Cl1 172.8(2) . . ?
O9B Fe1 Cl1 91.9(2) . . ?
O9A Fe1 Cl1 88.0(2) . . ?
O9C Fe1 Cl2 87.3(2) . . ?
O9D Fe1 Cl2 93.3(2) . . ?
O9B Fe1 Cl2 173.5(2) . . ?
O9A Fe1 Cl2 91.0(2) . . ?
Cl1 Fe1 Cl2 89.34(8) . . ?
O17C Fe2 O17A 89.1(3) . . ?
O17C Fe2 O17D 95.8(2) . . ?
O17A Fe2 O17D 85.2(3) . . ?
O17C Fe2 O17B 83.6(2) . . ?
O17A Fe2 O17B 94.6(3) . . ?
O17D Fe2 O17B 179.4(2) . . ?
O17C Fe2 Cl2 169.8(2) . . ?
O17A Fe2 Cl2 91.7(2) . . ?
O17D Fe2 Cl2 94.4(2) . . ?
O17B Fe2 Cl2 86.2(2) . . ?
O17C Fe2 Cl1 91.6(2) . . ?
O17A Fe2 Cl1 171.3(2) . . ?
O17D Fe2 Cl1 86.1(2) . . ?
O17B Fe2 Cl1 94.1(2) . . ?
Cl2 Fe2 Cl1 89.10(8) . . ?
Fe1 Cl1 Fe2 90.50(8) . . ?
Fe2 Cl2 Fe1 91.01(8) . . ?
C6A N1A C2A 118.3(9) . . ?
N1A C2A C3A 121.1(10) . . ?
N1A C2A C7A 118.9(9) . . ?
C3A C2A C7A 119.9(10) . . ?
C4A C3A C2A 118.7(11) . . ?
C5A C4A C3A 119.4(11) . . ?
C4A C5A C6A 118.7(11) . . ?
N1A C6A C5A 123.9(11) . . ?
N1A C6A C15A 116.6(9) . . ?
C5A C6A C15A 119.5(10) . . ?
O7A C7A N8A 123.5(10) . . ?
O7A C7A C2A 121.6(9) . . ?
N8A C7A C2A 114.8(9) . . ?
C7A N8A C9A 128.3(8) . . ?
O9A C9A N10A 124.8(9) . . ?
O9A C9A N8A 118.8(8) . . ?
N10A C9A N8A 116.4(9) . . ?
C9A O9A Fe1 129.7(5) . . ?
C9A N10A C11A 122.0(9) . . ?
N10A C11A C12A 112.4(8) . . ?
C11A C12A C13A 113.8(8) . . ?
C12A C13A C14A 111.7(9) . . ?
O15A C15A N16A 124.1(11) . . ?
O15A C15A C6A 122.3(10) . . ?
N16A C15A C6A 113.6(9) . . ?
C15A N16A C17A 127.7(9) . . ?
O17A C17A N18A 122.7(10) . . ?
O17A C17A N16A 119.6(9) . . ?
N18A C17A N16A 117.7(10) . . ?
C17A O17A Fe2 134.4(6) . . ?
C17A N18A C19A 121.8(10) . . ?
N18A C19A C20A 105.0(13) . . ?
C21A C20A C19A 115.2(17) . . ?
C20A C21A C22A 117.0(20) . . ?
C6B N1B C2B 118.0(7) . . ?
N1B C2B C3B 123.4(9) . . ?
N1B C2B C7B 117.6(8) . . ?
C3B C2B C7B 118.9(9) . . ?
C4B C3B C2B 117.9(10) . . ?
C3B C4B C5B 119.8(9) . . ?
C4B C5B C6B 118.4(10) . . ?
N1B C6B C5B 122.3(9) . . ?
N1B C6B C15B 118.5(8) . . ?
C5B C6B C15B 119.1(9) . . ?
O7B C7B N8B 124.6(10) . . ?
O7B C7B C2B 122.3(9) . . ?
N8B C7B C2B 113.1(9) . . ?
C7B N8B C9B 128.2(9) . . ?
O9B C9B N10B 122.6(9) . . ?
O9B C9B N8B 121.1(9) . . ?
N10B C9B N8B 116.3(9) . . ?
C9B O9B Fe1 133.7(6) . . ?
C9B N10B C11B 122.6(9) . . ?
N10B C11B C12B 112.1(11) . . ?
C11B C12B C13B 114.4(13) . . ?
C14B C13B C12B 113.8(15) . . ?
O15B C15B N16B 123.5(9) . . ?
O15B C15B C6B 121.3(8) . . ?
N16B C15B C6B 115.2(8) . . ?
C15B N16B C17B 126.7(8) . . ?
O17B C17B N18B 123.8(9) . . ?
O17B C17B N16B 118.8(8) . . ?
N18B C17B N16B 117.4(8) . . ?
C17B O17B Fe2 133.8(6) . . ?
C17B N18B C19B 123.8(9) . . ?
N18B C19B C20B 111.9(10) . . ?
C19B C20B C21B 112.3(11) . . ?
C20B C21B C22B 111.9(12) . . ?
C2C N1C C6C 118.1(8) . . ?
N1C C2C C3C 122.5(8) . . ?
N1C C2C C7C 118.6(8) . . ?
C3C C2C C7C 118.9(9) . . ?
C4C C3C C2C 119.0(10) . . ?
C3C C4C C5C 118.9(10) . . ?
C6C C5C C4C 118.7(9) . . ?
N1C C6C C5C 122.9(9) . . ?
N1C C6C C15C 117.9(7) . . ?
C5C C6C C15C 119.2(8) . . ?
O7C C7C N8C 124.6(8) . . ?
O7C C7C C2C 121.1(8) . . ?
N8C C7C C2C 114.3(8) . . ?
C7C N8C C9C 126.9(8) . . ?
O9C C9C N10C 122.9(8) . . ?
O9C C9C N8C 118.5(8) . . ?
N10C C9C N8C 118.6(9) . . ?
C9C O9C Fe1 136.2(6) . . ?
C9C N10C C11C 123.4(9) . . ?
N10C C11C C12C 112.2(11) . . ?
C13C C12C C11C 118.0(16) . . ?
C12C C13C C14C 116.4(18) . . ?
O15C C15C N16C 125.7(9) . . ?
O15C C15C C6C 121.7(8) . . ?
N16C C15C C6C 112.6(7) . . ?
C15C N16C C17C 128.9(8) . . ?
O17C C17C N18C 121.3(9) . . ?
O17C C17C N16C 119.9(8) . . ?
N18C C17C N16C 118.8(9) . . ?
C17C O17C Fe2 134.9(6) . . ?
C17C N18C C19C 122.3(8) . . ?
N18C C19C C20C 113.3(11) . . ?
C21C C20C C19C 118.2(16) . . ?
C20C C21C C22C 112.8(16) . . ?
C2D N1D C6D 116.9(7) . . ?
N1D C2D C3D 123.9(10) . . ?
N1D C2D C7D 116.3(8) . . ?
C3D C2D C7D 119.8(9) . . ?
C2D C3D C4D 118.5(10) . . ?
C5D C4D C3D 119.5(9) . . ?
C4D C5D C6D 118.1(10) . . ?
N1D C6D C5D 123.1(9) . . ?
N1D C6D C15D 117.4(8) . . ?
C5D C6D C15D 119.5(9) . . ?
O7D C7D N8D 122.6(10) . . ?
O7D C7D C2D 122.9(8) . . ?
N8D C7D C2D 114.4(8) . . ?
C9D N8D C7D 128.6(8) . . ?
O9D C9D N10D 122.1(9) . . ?
O9D C9D N8D 118.8(8) . . ?
N10D C9D N8D 119.0(8) . . ?
C9D O9D Fe1 136.3(6) . . ?
C9D N10D C11D 122.8(8) . . ?
N10D C11D C12D 113.2(11) . . ?
C13D C12D C11D 127.3(18) . . ?
C12D C13D C14D 121.2(19) . . ?
O15D C15D N16D 124.6(9) . . ?
O15D C15D C6D 120.4(8) . . ?
N16D C15D C6D 115.0(8) . . ?
C15D N16D C17D 127.0(8) . . ?
O17D C17D N18D 123.1(8) . . ?
O17D C17D N16D 118.9(7) . . ?
N18D C17D N16D 118.0(8) . . ?
C17D O17D Fe2 131.4(6) . . ?
C17D N18D C19D 123.3(8) . . ?
N18D C19D C20D 112.7(9) . . ?
C19D C20D C21D 111.9(12) . . ?
C22D C21D C20D 113.2(14) . . ?
Cl5 Fe3 Cl3 107.5(2) . . ?
Cl5 Fe3 Cl4 110.7(2) . . ?
Cl3 Fe3 Cl4 112.3(2) . . ?
Cl5 Fe3 Cl6 110.6(2) . . ?
Cl3 Fe3 Cl6 108.6(2) . . ?
Cl4 Fe3 Cl6 107.2(2) . . ?
Cl14 Fe4 Cl12 129.5(8) . . ?
Cl9 Fe4 Cl7 117.3(6) . . ?
Cl9 Fe4 Cl8 111.3(6) . . ?
Cl7 Fe4 Cl8 116.1(6) . . ?
Cl14 Fe4 Cl11 107.9(7) . . ?
Cl12 Fe4 Cl11 108.7(8) . . ?
Cl9 Fe4 Cl10 107.8(5) . . ?
Cl7 Fe4 Cl10 103.3(6) . . ?
Cl8 Fe4 Cl10 98.5(5) . . ?
Cl14 Fe4 Cl13 104.2(7) . . ?
Cl12 Fe4 Cl13 104.3(8) . . ?
Cl11 Fe4 Cl13 97.4(6) . . ?
C34 O30 C31 109.8(19) . . ?
O30 C31 C32 101.5(20) . . ?
C33 C32 C31 107.6(23) . . ?
C32 C33 C34 103.2(23) . . ?
O30 C34 C33 110.6(23) . . ?

loop_
_geom_bond_atom_site_label_1
_geom_bond_atom_site_label_2
_geom_bond_distance
_geom_bond_site_symmetry_2
_geom_bond_publ_flag
Fe1 O9C 2.090(6) . ?
Fe1 O9D 2.097(6) . ?
Fe1 O9B 2.124(7) . ?
Fe1 O9A 2.127(6) . ?
Fe1 Cl1 2.493(2) . ?
Fe1 Cl2 2.500(3) . ?
Fe2 O17C 2.095(6) . ?
Fe2 O17A 2.108(7) . ?
Fe2 O17D 2.118(6) . ?
Fe2 O17B 2.139(6) . ?
Fe2 Cl2 2.487(2) . ?
Fe2 Cl1 2.516(3) . ?
N1A C6A 1.326(12) . ?
N1A C2A 1.342(12) . ?
C2A C3A 1.406(15) . ?
C2A C7A 1.479(14) . ?
C3A C4A 1.39(2) . ?
C4A C5A 1.35(2) . ?
C5A C6A 1.378(14) . ?
C6A C15A 1.50(2) . ?
C7A O7A 1.219(11) . ?
C7A N8A 1.367(12) . ?
N8A C9A 1.406(12) . ?
C9A O9A 1.232(10) . ?
C9A N10A 1.315(12) . ?
N10A C11A 1.455(13) . ?
C11A C12A 1.502(11) . ?
C12A C13A 1.505(12) . ?
C13A C14A 1.509(12) . ?
C15A O15A 1.208(12) . ?
C15A N16A 1.370(13) . ?
N16A C17A 1.374(13) . ?
C17A O17A 1.240(12) . ?
C17A N18A 1.302(13) . ?
N18A C19A 1.48(2) . ?
C19A C20A 1.54(2) . ?
C20A C21A 1.39(2) . ?
C21A C22A 1.46(2) . ?
N1B C6B 1.323(12) . ?
N1B C2B 1.332(12) . ?
C2B C3B 1.397(13) . ?
C2B C7B 1.506(14) . ?
C3B C4B 1.358(15) . ?
C4B C5B 1.381(15) . ?
C5B C6B 1.403(13) . ?
C6B C15B 1.485(14) . ?
C7B O7B 1.211(12) . ?
C7B N8B 1.355(12) . ?
N8B C9B 1.386(12) . ?
C9B O9B 1.245(11) . ?
C9B N10B 1.325(14) . ?
N10B C11B 1.44(2) . ?
C11B C12B 1.472(14) . ?
C12B C13B 1.48(2) . ?
C13B C14B 1.44(2) . ?
C15B O15B 1.207(11) . ?
C15B N16B 1.378(12) . ?
N16B C17B 1.394(12) . ?
C17B O17B 1.243(10) . ?
C17B N18B 1.328(12) . ?
N18B C19B 1.476(14) . ?
C19B C20B 1.507(14) . ?
C20B C21B 1.513(13) . ?
C21B C22B 1.51(2) . ?
N1C C2C 1.326(12) . ?
N1C C6C 1.343(11) . ?
C2C C3C 1.405(13) . ?
C2C C7C 1.504(13) . ?
C3C C4C 1.358(14) . ?
C4C C5C 1.40(2) . ?
C5C C6C 1.374(13) . ?
C6C C15C 1.510(13) . ?
C7C O7C 1.201(11) . ?
C7C N8C 1.368(12) . ?
N8C C9C 1.402(11) . ?
C9C O9C 1.240(11) . ?
C9C N10C 1.305(12) . ?
N10C C11C 1.459(13) . ?
C11C C12C 1.47(2) . ?
C12C C13C 1.42(2) . ?
C13C C14C 1.49(2) . ?
C15C O15C 1.205(11) . ?
C15C N16C 1.348(12) . ?
N16C C17C 1.385(12) . ?
C17C O17C 1.254(11) . ?
C17C N18C 1.326(12) . ?
N18C C19C 1.469(13) . ?
C19C C20C 1.51(2) . ?
C20C C21C 1.41(2) . ?
C21C C22C 1.55(2) . ?
N1D C2D 1.337(12) . ?
N1D C6D 1.339(12) . ?
C2D C3D 1.365(13) . ?
C2D C7D 1.499(14) . ?
C3D C4D 1.38(2) . ?
C4D C5D 1.37(2) . ?
C5D C6D 1.391(13) . ?
C6D C15D 1.505(13) . ?
C7D O7D 1.226(11) . ?
C7D N8D 1.375(12) . ?
N8D C9D 1.367(12) . ?
C9D O9D 1.247(10) . ?
C9D N10D 1.319(12) . ?
N10D C11D 1.461(14) . ?
C11D C12D 1.47(2) . ?
C12D C13D 1.37(2) . ?
C13D C14D 1.46(2) . ?
C15D O15D 1.214(11) . ?
C15D N16D 1.367(12) . ?
N16D C17D 1.390(11) . ?
C17D O17D 1.262(10) . ?
C17D N18D 1.301(12) . ?
N18D C19D 1.479(13) . ?
C19D C20D 1.496(15) . ?
C20D C21D 1.505(14) . ?
C21D C22D 1.47(2) . ?
Fe3 Cl5 2.182(4) . ?
Fe3 Cl3 2.187(4) . ?
Fe3 Cl4 2.187(4) . ?
Fe3 Cl6 2.195(5) . ?
Fe4 Cl14 2.026(12) . ?
Fe4 Cl12 2.046(13) . ?
Fe4 Cl9 2.054(10) . ?
Fe4 Cl7 2.078(12) . ?
Fe4 Cl8 2.199(11) . ?
Fe4 Cl11 2.274(13) . ?
Fe4 Cl10 2.317(10) . ?
Fe4 Cl13 2.353(14) . ?
O30 C34 1.36(2) . ?
O30 C31 1.48(3) . ?
C31 C32 1.55(3) . ?
C32 C33 1.44(3) . ?
C33 C34 1.45(3) . ?
